data_4075654
loop_
_publ_author_name
'Avent, Anthony G.'
'Crimmin, Mark R.'
'Hill, Michael S.'
'Hitchcock, Peter B.'

_publ_section_title
;
 Dimerization of \b-Diketiminato Calcium Complexes through
 Dihapto-Acetylide Ligation
;
_journal_issue 6
_journal_name_full Organometallics
_journal_page_first 1184
_journal_paper_doi 10.1021/om0490334
_journal_volume 24
_journal_year 2005
_chemical_compound_source 'synthesis as described'
_chemical_formula_moiety '(C70 H100 Ca2 N4), 2(C7 H8)'
_chemical_formula_sum 'C84 H116 Ca2 N4'
_chemical_formula_weight 1261.97
_chemical_name_systematic
;
 ?
;
_space_group_IT_number 2
_symmetry_cell_setting triclinic
_symmetry_Int_Tables_number 2
_symmetry_space_group_name_Hall '-P 1'
_symmetry_space_group_name_H-M 'P -1'
_atom_sites_solution_hydrogens geom
_atom_sites_solution_primary direct
_atom_sites_solution_secondary difmap
_audit_conform_dict_location ftp://ftp.iucr.org/pub/cif_core.dic
_audit_conform_dict_name cif_core.dic
_audit_conform_dict_version 2.2
_audit_creation_date 2004-04-08T08:10:09-00:00
_audit_creation_method 'WinGX routine CIF_UPDATE'
_cell_angle_alpha 89.254(1)
_cell_angle_beta 72.703(1)
_cell_angle_gamma 71.976(1)
_cell_formula_units_Z 1
_cell_length_a 11.9217(2)
_cell_length_b 13.2905(2)
_cell_length_c 13.4317(2)
_cell_measurement_reflns_used 19517
_cell_measurement_temperature 173(2)
_cell_measurement_theta_max 27.485
_cell_measurement_theta_min 3.705
_cell_measurement_wavelength 0.71073
_cell_volume 1924.91(5)
_computing_cell_refinement 'HKL Scalepack (Otwinowski & Minor 1997)'
_computing_data_collection 'Collect (Nonius BV, 1997-2000)'
_computing_data_reduction 'HKL Denzo and Scalepack (Otwinowski & Minor 1997)'
_computing_molecular_graphics 'Ortep-3 for Windows (Farrugia, 1997)'
_computing_publication_material 'WinGX publication routines (Farrugia, 1999)'
_computing_structure_refinement 'SHELXL-97 (Sheldrick, 1997)'
_computing_structure_solution 'SHELXS-97 (Sheldrick, 1997)'
_diffrn_ambient_temperature 173(2)
_diffrn_detector 'CCD plate'
_diffrn_measured_fraction_theta_full 0.981
_diffrn_measured_fraction_theta_max 0.981
_diffrn_measurement_device '95mm CCD camera on \k-goniostat'
_diffrn_measurement_device_type KappaCCD
_diffrn_measurement_method 'CCD rotation images, thick slices'
_diffrn_orient_matrix_type 'by Nonius Collect from scalepack cell'
_diffrn_orient_matrix_UB_11 0.509792E-1
_diffrn_orient_matrix_UB_12 -0.679801E-1
_diffrn_orient_matrix_UB_13 -0.443984E-1
_diffrn_orient_matrix_UB_21 -0.239986E-1
_diffrn_orient_matrix_UB_22 0.32174E-1
_diffrn_orient_matrix_UB_23 -0.613891E-1
_diffrn_orient_matrix_UB_31 0.736493E-1
_diffrn_orient_matrix_UB_32 0.255336E-1
_diffrn_orient_matrix_UB_33 -0.196713E-1
_diffrn_radiation_monochromator graphite
_diffrn_radiation_probe x-ray
_diffrn_radiation_type MoK\a
_diffrn_radiation_wavelength 0.71073
_diffrn_reflns_av_R_equivalents 0.0388
_diffrn_reflns_av_unetI/netI 0.0281
_diffrn_reflns_limit_h_max 15
_diffrn_reflns_limit_h_min -15
_diffrn_reflns_limit_k_max 17
_diffrn_reflns_limit_k_min -17
_diffrn_reflns_limit_l_max 17
_diffrn_reflns_limit_l_min -17
_diffrn_reflns_number 30434
_diffrn_reflns_theta_full 27.49
_diffrn_reflns_theta_max 27.49
_diffrn_reflns_theta_min 3.73
_diffrn_source 'Enraf Nonius FR590'
_exptl_absorpt_coefficient_mu 0.192
_exptl_absorpt_correction_T_max 0.9532
_exptl_absorpt_correction_T_min 0.9004
_exptl_absorpt_correction_type multi-scan
_exptl_absorpt_process_details
;
        [c.f. r.h. blessing, acta cryst. (1995), a51, 33-38]
;
_exptl_crystal_colour colourless
_exptl_crystal_density_diffrn 1.089
_exptl_crystal_density_method 'not measured'
_exptl_crystal_description prism
_exptl_crystal_F_000 688
_exptl_crystal_size_max 0.4
_exptl_crystal_size_mid 0.4
_exptl_crystal_size_min 0.35
_refine_diff_density_max 0.518
_refine_diff_density_min -0.264
_refine_diff_density_rms 0.039
_refine_ls_extinction_method none
_refine_ls_goodness_of_fit_ref 1.032
_refine_ls_hydrogen_treatment riding
_refine_ls_matrix_type full
_refine_ls_number_parameters 408
_refine_ls_number_reflns 8687
_refine_ls_number_restraints 0
_refine_ls_restrained_S_all 1.032
_refine_ls_R_factor_all 0.0506
_refine_ls_R_factor_gt 0.0445
_refine_ls_shift/su_max 0.001
_refine_ls_shift/su_mean 0
_refine_ls_structure_factor_coef Fsqd
_refine_ls_weighting_details 'calc w=1/[\s^2^(Fo^2^)+(0.0521P)^2^+0.8589P] where P=(Fo^2^+2Fc^2^)/3'
_refine_ls_weighting_scheme calc
_refine_ls_wR_factor_gt 0.1128
_refine_ls_wR_factor_ref 0.1173
_reflns_number_gt 7795
_reflns_number_total 8687
_reflns_threshold_expression >2sigma(I)
_cod_data_source_file om0490334si20041208_044648.cif
_cod_data_source_block apr1104
_cod_original_sg_symbol_H-M P-1
_cod_database_code 4075654

loop_
_symmetry_equiv_pos_as_xyz
'x, y, z'
'-x, -y, -z'

loop_
_atom_site_label
_atom_site_type_symbol
_atom_site_fract_x
_atom_site_fract_y
_atom_site_fract_z
_atom_site_U_iso_or_equiv
_atom_site_adp_type
_atom_site_occupancy
_atom_site_symmetry_multiplicity
_atom_site_calc_flag
_atom_site_refinement_flags
Ca Ca 0.64818(2) 0.42449(2) 0.416048(19) 0.02406(8) Uani 1 1 d .
N1 N 0.80198(10) 0.25933(8) 0.39405(8) 0.0226(2) Uani 1 1 d .
N2 N 0.77947(10) 0.44868(8) 0.25722(8) 0.0230(2) Uani 1 1 d .
C1 C 0.92014(11) 0.24562(10) 0.34342(10) 0.0227(2) Uani 1 1 d .
C2 C 0.96381(12) 0.31727(10) 0.27613(10) 0.0251(3) Uani 1 1 d .
H2 H 1.0505 0.3049 0.2592 0.03 Uiso 1 1 calc R
C3 C 0.90174(12) 0.40384(10) 0.22968(10) 0.0229(2) Uani 1 1 d .
C4 C 1.02071(13) 0.14673(11) 0.35362(12) 0.0317(3) Uani 1 1 d .
H4A H 1.0373 0.1542 0.4199 0.048 Uiso 1 1 calc R
H4B H 1.0966 0.1375 0.2952 0.048 Uiso 1 1 calc R
H4C H 0.9932 0.0846 0.3524 0.048 Uiso 1 1 calc R
C5 C 0.98463(13) 0.44359(12) 0.14000(12) 0.0351(3) Uani 1 1 d .
H5A H 0.9789 0.4199 0.0734 0.053 Uiso 1 1 calc R
H5B H 1.0707 0.4152 0.1407 0.053 Uiso 1 1 calc R
H5C H 0.9579 0.5214 0.148 0.053 Uiso 1 1 calc R
C6 C 0.76963(12) 0.17372(10) 0.44961(10) 0.0251(3) Uani 1 1 d .
C7 C 0.77616(13) 0.15932(11) 0.55197(11) 0.0293(3) Uani 1 1 d .
C8 C 0.74281(15) 0.07523(12) 0.60225(12) 0.0370(3) Uani 1 1 d .
H8 H 0.7485 0.0638 0.6708 0.044 Uiso 1 1 calc R
C9 C 0.70196(16) 0.00883(12) 0.55474(14) 0.0415(4) Uani 1 1 d .
H9 H 0.6809 -0.0484 0.5898 0.05 Uiso 1 1 calc R
C10 C 0.69166(16) 0.02574(12) 0.45590(14) 0.0401(3) Uani 1 1 d .
H10 H 0.6616 -0.0194 0.4241 0.048 Uiso 1 1 calc R
C11 C 0.72452(14) 0.10784(11) 0.40160(11) 0.0315(3) Uani 1 1 d .
C12 C 0.81272(15) 0.23356(13) 0.61163(12) 0.0372(3) Uani 1 1 d .
H12 H 0.8414 0.2841 0.5624 0.045 Uiso 1 1 calc R
C13 C 0.69921(18) 0.29837(14) 0.70090(13) 0.0468(4) Uani 1 1 d .
H13A H 0.723 0.3463 0.7393 0.07 Uiso 1 1 calc R
H13B H 0.6674 0.2502 0.7486 0.07 Uiso 1 1 calc R
H13C H 0.6347 0.3401 0.6719 0.07 Uiso 1 1 calc R
C14 C 0.91887(19) 0.17427(18) 0.65457(16) 0.0549(5) Uani 1 1 d .
H14A H 0.9391 0.2254 0.6923 0.082 Uiso 1 1 calc R
H14B H 0.992 0.136 0.5964 0.082 Uiso 1 1 calc R
H14C H 0.8932 0.1236 0.7024 0.082 Uiso 1 1 calc R
C15 C 0.71525(17) 0.12320(13) 0.29179(13) 0.0408(4) Uani 1 1 d .
H15 H 0.7054 0.1994 0.2795 0.049 Uiso 1 1 calc R
C16 C 0.8338(2) 0.0563(3) 0.21142(17) 0.0828(8) Uani 1 1 d .
H16A H 0.8264 0.0674 0.141 0.124 Uiso 1 1 calc R
H16B H 0.848 -0.0188 0.2235 0.124 Uiso 1 1 calc R
H16C H 0.9035 0.0772 0.2177 0.124 Uiso 1 1 calc R
C17 C 0.6043(3) 0.0996(2) 0.2760(2) 0.0762(7) Uani 1 1 d .
H17A H 0.6033 0.1111 0.204 0.114 Uiso 1 1 calc R
H17B H 0.5277 0.147 0.3248 0.114 Uiso 1 1 calc R
H17C H 0.6105 0.0257 0.2889 0.114 Uiso 1 1 calc R
C18 C 0.72710(12) 0.52179(10) 0.19075(10) 0.0256(3) Uani 1 1 d .
C19 C 0.68848(13) 0.63203(11) 0.21671(12) 0.0315(3) Uani 1 1 d .
C20 C 0.63184(16) 0.69984(13) 0.15266(14) 0.0435(4) Uani 1 1 d .
H20 H 0.6073 0.7745 0.1682 0.052 Uiso 1 1 calc R
C21 C 0.61069(17) 0.66151(14) 0.06788(15) 0.0473(4) Uani 1 1 d .
H21 H 0.5706 0.7092 0.0264 0.057 Uiso 1 1 calc R
C22 C 0.64824(16) 0.55300(14) 0.04333(13) 0.0408(4) Uani 1 1 d .
H22 H 0.6335 0.5267 -0.0154 0.049 Uiso 1 1 calc R
C23 C 0.70736(13) 0.48154(11) 0.10307(11) 0.0306(3) Uani 1 1 d .
C24 C 0.70825(14) 0.67955(11) 0.30990(13) 0.0359(3) Uani 1 1 d .
H24 H 0.7397 0.6201 0.3511 0.043 Uiso 1 1 calc R
C25 C 0.58893(19) 0.75647(17) 0.38205(16) 0.0579(5) Uani 1 1 d .
H25A H 0.6062 0.7847 0.4409 0.087 Uiso 1 1 calc R
H25B H 0.5282 0.7192 0.4086 0.087 Uiso 1 1 calc R
H25C H 0.5555 0.8151 0.3431 0.087 Uiso 1 1 calc R
C26 C 0.8057(2) 0.73614(19) 0.27459(18) 0.0642(6) Uani 1 1 d .
H26A H 0.8167 0.7657 0.3362 0.096 Uiso 1 1 calc R
H26B H 0.7781 0.7937 0.2323 0.096 Uiso 1 1 calc R
H26C H 0.8847 0.6853 0.2327 0.096 Uiso 1 1 calc R
C27 C 0.74522(15) 0.36306(12) 0.07356(12) 0.0350(3) Uani 1 1 d .
H27 H 0.798 0.3252 0.1168 0.042 Uiso 1 1 calc R
C28 C 0.8217(2) 0.33237(17) -0.04160(15) 0.0604(5) Uani 1 1 d .
H28A H 0.844 0.2555 -0.0569 0.091 Uiso 1 1 calc R
H28B H 0.8973 0.3521 -0.0558 0.091 Uiso 1 1 calc R
H28C H 0.7728 0.3698 -0.0859 0.091 Uiso 1 1 calc R
C29 C 0.63074(19) 0.32717(16) 0.10030(18) 0.0562(5) Uani 1 1 d .
H29A H 0.6561 0.2507 0.0812 0.084 Uiso 1 1 calc R
H29B H 0.5754 0.3656 0.0613 0.084 Uiso 1 1 calc R
H29C H 0.5872 0.3422 0.1756 0.084 Uiso 1 1 calc R
C30 C 0.42970(13) 0.44678(11) 0.42463(11) 0.0316(3) Uani 1 1 d .
C31 C 0.34488(13) 0.43071(11) 0.40194(11) 0.0313(3) Uani 1 1 d .
C32 C 0.24751(14) 0.40586(13) 0.36871(13) 0.0377(3) Uani 1 1 d .
C33 C 0.2995(2) 0.3721(3) 0.25119(18) 0.0798(8) Uani 1 1 d .
H33A H 0.2366 0.3553 0.2274 0.12 Uiso 1 1 calc R
H33B H 0.3734 0.3092 0.2375 0.12 Uiso 1 1 calc R
H33C H 0.3217 0.4302 0.2134 0.12 Uiso 1 1 calc R
C34 C 0.13332(17) 0.50414(17) 0.3860(2) 0.0627(6) Uani 1 1 d .
H34A H 0.0704 0.486 0.3635 0.094 Uiso 1 1 calc R
H34B H 0.1567 0.5601 0.3451 0.094 Uiso 1 1 calc R
H34C H 0.0996 0.5293 0.4605 0.094 Uiso 1 1 calc R
C35 C 0.2076(3) 0.3205(2) 0.4322(2) 0.0802(8) Uani 1 1 d .
H35A H 0.1434 0.3047 0.4097 0.12 Uiso 1 1 calc R
H35B H 0.1744 0.3458 0.5066 0.12 Uiso 1 1 calc R
H35C H 0.2792 0.2561 0.4212 0.12 Uiso 1 1 calc R
C36 C 1.1919(2) 0.09084(16) 0.05298(14) 0.0589(5) Uani 1 1 d .
C37 C 1.2185(3) -0.01762(17) 0.06521(16) 0.0730(7) Uani 1 1 d .
H37 H 1.1684 -0.055 0.0501 0.088 Uiso 1 1 calc R
C38 C 1.3169(3) -0.06987(19) 0.09901(17) 0.0834(9) Uani 1 1 d .
H38 H 1.3351 -0.1439 0.1059 0.1 Uiso 1 1 calc R
C39 C 1.3924(3) -0.0166(2) 0.1240(2) 0.0898(9) Uani 1 1 d .
H39 H 1.4606 -0.0535 0.1475 0.108 Uiso 1 1 calc R
C40 C 1.3635(2) 0.0891(2) 0.1130(2) 0.0819(7) Uani 1 1 d .
H40 H 1.4118 0.1271 0.1302 0.098 Uiso 1 1 calc R
C41 C 1.26716(19) 0.14197(16) 0.07808(16) 0.0579(5) Uani 1 1 d .
H41 H 1.2506 0.2158 0.0705 0.069 Uiso 1 1 calc R
C42 C 1.0860(3) 0.1486(2) 0.0171(2) 0.0840(8) Uani 1 1 d .
H42A H 1.0449 0.0991 0.0037 0.126 Uiso 0.5 1 calc PR
H42B H 1.1156 0.1808 -0.0474 0.126 Uiso 0.5 1 calc PR
H42C H 1.027 0.2044 0.0712 0.126 Uiso 0.5 1 calc PR
H42D H 1.0801 0.2238 0.0147 0.126 Uiso 0.5 1 calc PR
H42E H 1.0094 0.1421 0.0658 0.126 Uiso 0.5 1 calc PR
H42F H 1.098 0.1185 -0.0529 0.126 Uiso 0.5 1 calc PR

loop_
_atom_site_aniso_label
_atom_site_aniso_U_11
_atom_site_aniso_U_22
_atom_site_aniso_U_33
_atom_site_aniso_U_23
_atom_site_aniso_U_13
_atom_site_aniso_U_12
Ca 0.02149(13) 0.02214(13) 0.02296(14) 0.00146(9) -0.00337(9) -0.00259(9)
N1 0.0238(5) 0.0201(5) 0.0230(5) 0.0037(4) -0.0073(4) -0.0055(4)
N2 0.0245(5) 0.0211(5) 0.0229(5) 0.0049(4) -0.0085(4) -0.0056(4)
C1 0.0243(6) 0.0207(6) 0.0231(6) 0.0012(4) -0.0103(5) -0.0041(5)
C2 0.0208(6) 0.0271(6) 0.0280(6) 0.0051(5) -0.0090(5) -0.0073(5)
C3 0.0241(6) 0.0235(6) 0.0223(6) 0.0026(5) -0.0077(5) -0.0088(5)
C4 0.0255(6) 0.0259(6) 0.0381(7) 0.0087(5) -0.0088(6) -0.0017(5)
C5 0.0269(7) 0.0377(8) 0.0384(8) 0.0153(6) -0.0069(6) -0.0107(6)
C6 0.0242(6) 0.0195(6) 0.0284(6) 0.0041(5) -0.0069(5) -0.0038(5)
C7 0.0293(7) 0.0276(6) 0.0301(7) 0.0072(5) -0.0091(5) -0.0080(5)
C8 0.0407(8) 0.0329(7) 0.0359(8) 0.0150(6) -0.0111(6) -0.0107(6)
C9 0.0461(9) 0.0252(7) 0.0510(9) 0.0131(6) -0.0098(7) -0.0138(6)
C10 0.0471(9) 0.0263(7) 0.0495(9) 0.0032(6) -0.0134(7) -0.0168(6)
C11 0.0348(7) 0.0243(6) 0.0345(7) 0.0022(5) -0.0101(6) -0.0089(5)
C12 0.0484(9) 0.0424(8) 0.0293(7) 0.0118(6) -0.0170(6) -0.0220(7)
C13 0.0648(11) 0.0425(9) 0.0351(8) 0.0041(7) -0.0152(8) -0.0202(8)
C14 0.0547(11) 0.0735(13) 0.0482(10) 0.0151(9) -0.0294(9) -0.0243(10)
C15 0.0571(10) 0.0364(8) 0.0391(8) 0.0027(6) -0.0217(7) -0.0228(7)
C16 0.0810(17) 0.120(2) 0.0383(11) -0.0204(12) -0.0149(11) -0.0219(15)
C17 0.0850(17) 0.0992(19) 0.0819(16) 0.0345(14) -0.0559(14) -0.0534(15)
C18 0.0222(6) 0.0267(6) 0.0274(6) 0.0090(5) -0.0081(5) -0.0070(5)
C19 0.0299(7) 0.0263(6) 0.0376(7) 0.0091(5) -0.0115(6) -0.0074(5)
C20 0.0471(9) 0.0286(7) 0.0563(10) 0.0159(7) -0.0238(8) -0.0071(7)
C21 0.0505(10) 0.0440(9) 0.0539(10) 0.0254(8) -0.0305(8) -0.0111(8)
C22 0.0446(9) 0.0477(9) 0.0383(8) 0.0155(7) -0.0244(7) -0.0153(7)
C23 0.0304(7) 0.0340(7) 0.0298(7) 0.0092(5) -0.0126(6) -0.0108(6)
C24 0.0389(8) 0.0240(6) 0.0432(8) 0.0035(6) -0.0140(7) -0.0066(6)
C25 0.0498(11) 0.0571(11) 0.0513(11) -0.0065(9) -0.0127(9) 0.0021(9)
C26 0.0685(13) 0.0671(13) 0.0643(13) -0.0082(10) -0.0107(10) -0.0408(11)
C27 0.0418(8) 0.0357(8) 0.0321(7) 0.0036(6) -0.0187(6) -0.0119(6)
C28 0.0777(14) 0.0574(12) 0.0378(9) -0.0046(8) -0.0127(9) -0.0146(10)
C29 0.0580(11) 0.0495(10) 0.0752(13) 0.0111(9) -0.0308(10) -0.0270(9)
C30 0.0312(7) 0.0338(7) 0.0291(7) -0.0034(5) -0.0083(5) -0.0100(6)
C31 0.0312(7) 0.0317(7) 0.0294(7) -0.0024(5) -0.0077(5) -0.0093(6)
C32 0.0332(8) 0.0431(8) 0.0420(8) 0.0000(7) -0.0161(6) -0.0151(6)
C33 0.0463(11) 0.139(2) 0.0565(13) -0.0324(14) -0.0184(10) -0.0291(13)
C34 0.0331(9) 0.0594(12) 0.0980(17) 0.0016(11) -0.0221(10) -0.0160(8)
C35 0.0997(19) 0.0755(15) 0.123(2) 0.0494(15) -0.0797(18) -0.0655(15)
C36 0.0730(13) 0.0509(11) 0.0293(8) -0.0030(7) 0.0035(8) -0.0052(10)
C37 0.122(2) 0.0436(11) 0.0373(10) -0.0004(8) -0.0063(11) -0.0212(12)
C38 0.139(3) 0.0490(12) 0.0405(11) 0.0118(9) -0.0115(13) -0.0160(15)
C39 0.0879(19) 0.0799(18) 0.0555(14) 0.0123(12) 0.0009(13) 0.0146(15)
C40 0.0570(14) 0.0845(18) 0.0784(17) 0.0018(14) -0.0004(12) -0.0061(13)
C41 0.0577(12) 0.0422(10) 0.0549(11) 0.0038(8) 0.0057(9) -0.0118(9)
C42 0.0931(19) 0.0819(17) 0.0557(13) -0.0123(12) -0.0184(13) -0.0021(14)

loop_
_atom_type_symbol
_atom_type_description
_atom_type_scat_dispersion_real
_atom_type_scat_dispersion_imag
_atom_type_scat_source
C C 0.0033 0.0016 'International Tables Vol C Tables 4.2.6.8 and 6.1.1.4'
H H 0 0 'International Tables Vol C Tables 4.2.6.8 and 6.1.1.4'
Ca Ca 0.2262 0.3064 'International Tables Vol C Tables 4.2.6.8 and 6.1.1.4'
N N 0.0061 0.0033 'International Tables Vol C Tables 4.2.6.8 and 6.1.1.4'

loop_
_geom_angle_atom_site_label_1
_geom_angle_atom_site_label_2
_geom_angle_atom_site_label_3
_geom_angle
_geom_angle_site_symmetry_3
N2 Ca N1 82.89(4) .
N2 Ca C30 117.10(4) .
N1 Ca C30 123.66(4) .
N2 Ca C30 123.06(4) 2_666
N1 Ca C30 124.30(4) 2_666
C30 Ca C30 89.73(5) 2_666
N2 Ca C31 109.71(4) 2_666
N1 Ca C31 109.81(4) 2_666
C30 Ca C31 110.63(4) 2_666
C1 N1 C6 118.75(10) .
C1 N1 Ca 122.16(8) .
C6 N1 Ca 118.52(8) .
C3 N2 C18 118.88(10) .
C3 N2 Ca 122.35(8) .
C18 N2 Ca 118.56(8) .
N1 C1 C2 124.84(11) .
N1 C1 C4 120.54(11) .
C2 C1 C4 114.62(11) .
C3 C2 C1 131.54(12) .
N2 C3 C2 124.76(11) .
N2 C3 C5 119.83(11) .
C2 C3 C5 115.39(11) .
C7 C6 C11 120.27(12) .
C7 C6 N1 121.05(12) .
C11 C6 N1 118.59(12) .
C8 C7 C6 118.49(13) .
C8 C7 C12 118.63(13) .
C6 C7 C12 122.84(12) .
C9 C8 C7 121.50(14) .
C8 C9 C10 119.65(14) .
C9 C10 C11 121.38(14) .
C10 C11 C6 118.64(14) .
C10 C11 C15 120.38(13) .
C6 C11 C15 120.96(12) .
C7 C12 C13 109.63(13) .
C7 C12 C14 112.51(14) .
C13 C12 C14 110.36(14) .
C16 C15 C11 110.49(16) .
C16 C15 C17 110.09(18) .
C11 C15 C17 113.33(15) .
C19 C18 C23 120.42(12) .
C19 C18 N2 120.40(12) .
C23 C18 N2 119.05(12) .
C20 C19 C18 118.26(14) .
C20 C19 C24 119.20(13) .
C18 C19 C24 122.53(12) .
C21 C20 C19 121.81(15) .
C20 C21 C22 119.52(14) .
C21 C22 C23 121.26(15) .
C22 C23 C18 118.70(14) .
C22 C23 C27 119.15(13) .
C18 C23 C27 122.12(12) .
C19 C24 C25 112.46(14) .
C19 C24 C26 111.28(14) .
C25 C24 C26 109.27(15) .
C23 C27 C29 110.06(14) .
C23 C27 C28 112.37(14) .
C29 C27 C28 110.97(16) .
C31 C30 Ca 157.99(12) .
C31 C30 Ca 111.61(11) 2_666
Ca C30 Ca 90.27(5) 2_666
C30 C31 C32 176.23(15) .
C30 C31 Ca 47.46(8) 2_666
C32 C31 Ca 136.29(10) 2_666
C31 C32 C35 110.07(14) .
C31 C32 C34 110.85(14) .
C35 C32 C34 107.99(17) .
C31 C32 C33 108.03(14) .
C35 C32 C33 112.38(19) .
C34 C32 C33 107.51(18) .
C41 C36 C37 117.7(2) .
C41 C36 C42 121.8(2) .
C37 C36 C42 120.5(3) .
C38 C37 C36 119.7(3) .
C37 C38 C39 121.8(2) .
C40 C39 C38 117.3(3) .
C39 C40 C41 121.6(3) .
C40 C41 C36 121.8(2) .

loop_
_geom_bond_atom_site_label_1
_geom_bond_atom_site_label_2
_geom_bond_distance
_geom_bond_site_symmetry_2
Ca N2 2.3265(11) .
Ca N1 2.3391(10) .
Ca C30 2.4960(15) .
Ca C30 2.5099(14) 2_666
Ca C31 3.1668(14) 2_666
N1 C1 1.3246(16) .
N1 C6 1.4418(16) .
N2 C3 1.3283(16) .
N2 C18 1.4368(15) .
C1 C2 1.4140(18) .
C1 C4 1.5171(17) .
C2 C3 1.4104(17) .
C3 C5 1.5185(18) .
C6 C7 1.4073(19) .
C6 C11 1.4086(19) .
C7 C8 1.3997(19) .
C7 C12 1.517(2) .
C8 C9 1.374(2) .
C9 C10 1.378(2) .
C10 C11 1.396(2) .
C11 C15 1.518(2) .
C12 C13 1.534(2) .
C12 C14 1.536(2) .
C15 C16 1.514(3) .
C15 C17 1.523(3) .
C18 C19 1.4074(19) .
C18 C23 1.4099(19) .
C19 C20 1.399(2) .
C19 C24 1.520(2) .
C20 C21 1.373(3) .
C21 C22 1.383(3) .
C22 C23 1.395(2) .
C23 C27 1.520(2) .
C24 C25 1.521(2) .
C24 C26 1.531(2) .
C27 C29 1.525(2) .
C27 C28 1.529(2) .
C30 C31 1.216(2) .
C31 C32 1.485(2) .
C32 C35 1.519(3) .
C32 C34 1.527(3) .
C32 C33 1.530(3) .
C36 C41 1.394(3) .
C36 C37 1.395(3) .
C36 C42 1.472(3) .
C37 C38 1.367(4) .
C38 C39 1.416(4) .
C39 C40 1.357(4) .
C40 C41 1.358(3) .
